data_4506578
loop_
_publ_author_name
'Xue, Wei-Jian'
'Li, Qi'
'Gao, Fang-Fang'
'Zhu, Yan-Ping'
'Wang, Jun-Gang'
'Zhang, Wei'
'Wu, An-Xin'

_publ_section_title
;
 Diversity-Oriented Synthesis of Chromenes via Metal-Free Domino Reactions
 from Ketones and Phenols.
;
_journal_issue 8
_journal_name_full 'ACS combinatorial science'
_journal_page_first 478
_journal_page_last 483
_journal_paper_doi 10.1021/co3000506
_journal_volume 14
_journal_year 2012
_chemical_formula_sum 'C15 H20 O3'
_chemical_formula_weight 248.31
_chemical_name_systematic
; 
 ? 
;
_space_group_IT_number 61
_symmetry_cell_setting orthorhombic
_symmetry_space_group_name_Hall '-P 2ac 2ab'
_symmetry_space_group_name_H-M 'P b c a'
_atom_sites_solution_hydrogens geom
_atom_sites_solution_primary direct
_atom_sites_solution_secondary difmap
_audit_creation_method SHELXL-97
_cell_angle_alpha 90.00
_cell_angle_beta 90.00
_cell_angle_gamma 90.00
_cell_formula_units_Z 24
_cell_length_a 22.398(3)
_cell_length_b 15.1572(17)
_cell_length_c 23.824(3)
_cell_measurement_reflns_used 9988
_cell_measurement_temperature 200(2)
_cell_measurement_theta_max 24.21
_cell_measurement_theta_min 2.36
_cell_volume 8088.0(17)
_computing_cell_refinement 'Bruker SAINT'
_computing_data_collection 'Bruker APEX2'
_computing_data_reduction 'Bruker SAINT'
_computing_molecular_graphics 'Bruker SHELXTL'
_computing_publication_material 'Bruker SHELXTL'
_computing_structure_refinement 'SHELXL-97 (Sheldrick, 2008)'
_computing_structure_solution 'SHELXS-97 (Sheldrick, 2008)'
_diffrn_ambient_temperature 200(2)
_diffrn_measured_fraction_theta_full 0.999
_diffrn_measured_fraction_theta_max 0.999
_diffrn_measurement_device_type 'Bruker APEX-II CCD'
_diffrn_measurement_method '\f and \w scans'
_diffrn_radiation_monochromator graphite
_diffrn_radiation_source 'fine-focus sealed tube'
_diffrn_radiation_type MoK\a
_diffrn_radiation_wavelength 0.71073
_diffrn_reflns_av_R_equivalents 0.0564
_diffrn_reflns_av_sigmaI/netI 0.0335
_diffrn_reflns_limit_h_max 26
_diffrn_reflns_limit_h_min -26
_diffrn_reflns_limit_k_max 18
_diffrn_reflns_limit_k_min -17
_diffrn_reflns_limit_l_max 28
_diffrn_reflns_limit_l_min -28
_diffrn_reflns_number 54184
_diffrn_reflns_theta_full 25.00
_diffrn_reflns_theta_max 25.00
_diffrn_reflns_theta_min 1.71
_exptl_absorpt_coefficient_mu 0.084
_exptl_absorpt_correction_T_max 0.9917
_exptl_absorpt_correction_T_min 0.9867
_exptl_absorpt_correction_type none
_exptl_crystal_density_meas 0
_exptl_crystal_density_method 'not measured'
_exptl_crystal_description block
_exptl_crystal_F_000 3216
_exptl_crystal_size_max 0.16
_exptl_crystal_size_mid 0.15
_exptl_crystal_size_min 0.10
_refine_diff_density_max 0.614
_refine_diff_density_min -0.508
_refine_diff_density_rms 0.054
_refine_ls_extinction_method none
_refine_ls_goodness_of_fit_ref 1.077
_refine_ls_hydrogen_treatment mixed
_refine_ls_matrix_type full
_refine_ls_number_parameters 556
_refine_ls_number_reflns 7109
_refine_ls_number_restraints 62
_refine_ls_restrained_S_all 1.091
_refine_ls_R_factor_all 0.0791
_refine_ls_R_factor_gt 0.0569
_refine_ls_shift/su_max 0.002
_refine_ls_shift/su_mean 0.000
_refine_ls_structure_factor_coef Fsqd
_refine_ls_weighting_details 'calc w=1/[\s^2^(Fo^2^)+(0.1041P)^2^+2.4678P] where P=(Fo^2^+2Fc^2^)/3'
_refine_ls_weighting_scheme calc
_refine_ls_wR_factor_gt 0.1651
_refine_ls_wR_factor_ref 0.1780
_reflns_number_gt 5268
_reflns_number_total 7109
_reflns_threshold_expression >2sigma(I)
_cod_data_source_file co3000506_si_003.cif
_cod_data_source_block t
_cod_depositor_comments
;
The following automatic conversions were performed:

'_symmetry_cell_setting' value 'Orthorhombic' changed to
'orthorhombic' according to
/home/saulius/struct/CIF-dictionaries/cif_core.dic dictionary named
'cif_core.dic' version 2.4.2 from 2011-04-26.

Automatic conversion script
Id: cif_fix_values 1891 2012-01-12 08:04:46Z andrius 
;
_cod_original_cell_volume 8088.1(16)
_cod_original_sg_symbol_H-M Pbca
_cod_database_code 4506578

loop_
_symmetry_equiv_pos_as_xyz
'x, y, z'
'-x+1/2, -y, z+1/2'
'-x, y+1/2, -z+1/2'
'x+1/2, -y+1/2, -z'
'-x, -y, -z'
'x-1/2, y, -z-1/2'
'x, -y-1/2, z-1/2'
'-x-1/2, y-1/2, z'

loop_
_atom_site_label
_atom_site_type_symbol
_atom_site_fract_x
_atom_site_fract_y
_atom_site_fract_z
_atom_site_U_iso_or_equiv
_atom_site_adp_type
_atom_site_occupancy
_atom_site_symmetry_multiplicity
_atom_site_calc_flag
_atom_site_refinement_flags
_atom_site_disorder_assembly
_atom_site_disorder_group
C1 C 0.12402(18) 0.76688(19) 0.22019(12) 0.0665(9) Uani 1 1 d . . .
H1A H 0.1524 0.7707 0.1890 0.100 Uiso 1 1 calc R . .
H1B H 0.1197 0.8251 0.2376 0.100 Uiso 1 1 calc R . .
H1C H 0.0852 0.7471 0.2061 0.100 Uiso 1 1 calc R . .
C2 C 0.14735(10) 0.61822(15) 0.24616(10) 0.0331(5) Uani 1 1 d . . .
C3 C 0.16426(10) 0.56228(15) 0.28930(9) 0.0309(5) Uani 1 1 d . . .
C4 C 0.16977(10) 0.47247(15) 0.28018(10) 0.0321(5) Uani 1 1 d . . .
C5 C 0.15854(9) 0.43490(15) 0.22744(9) 0.0307(5) Uani 1 1 d . . .
C6 C 0.14035(11) 0.49288(17) 0.18575(10) 0.0376(6) Uani 1 1 d . . .
H6A H 0.1315 0.4698 0.1496 0.045 Uiso 1 1 calc R . .
C7 C 0.13447(11) 0.58278(16) 0.19428(10) 0.0387(6) Uani 1 1 d . . .
H7 H 0.1216 0.6199 0.1645 0.046 Uiso 1 1 calc R . .
C8 C 0.16685(10) 0.33936(15) 0.21578(10) 0.0347(5) Uani 1 1 d . B .
C9 C 0.19688(13) 0.31344(19) 0.16945(13) 0.0517(7) Uani 1 1 d . B .
H9A H 0.2123 0.3576 0.1451 0.062 Uiso 1 1 calc R . .
C10 C 0.20723(15) 0.2184(2) 0.15442(14) 0.0658(9) Uani 1 1 d D . .
H10A H 0.2504 0.2053 0.1577 0.079 Uiso 1 1 calc R A 1
H10B H 0.1956 0.2090 0.1148 0.079 Uiso 1 1 calc R A 1
C11 C 0.1730(3) 0.1545(4) 0.1909(3) 0.059(2) Uani 0.635(6) 1 d PD B 1
H11 H 0.1314 0.1584 0.1759 0.071 Uiso 0.635(6) 1 calc PR B 1
C12 C 0.1660(3) 0.1811(3) 0.2518(2) 0.0701(17) Uani 0.635(6) 1 d PD B 1
H12A H 0.1388 0.1395 0.2711 0.084 Uiso 0.635(6) 1 calc PR B 1
H12B H 0.2052 0.1794 0.2709 0.084 Uiso 0.635(6) 1 calc PR B 1
C14 C 0.1938(4) 0.0630(4) 0.1717(3) 0.064(2) Uani 0.635(6) 1 d PDU B 1
H14A H 0.1741 0.0487 0.1356 0.077 Uiso 0.635(6) 1 calc PR B 1
H14B H 0.2374 0.0650 0.1648 0.077 Uiso 0.635(6) 1 calc PR B 1
C15 C 0.1807(2) -0.0100(3) 0.2133(3) 0.0740(19) Uani 0.635(6) 1 d PDU B 1
H15A H 0.2038 -0.0002 0.2477 0.111 Uiso 0.635(6) 1 calc PR B 1
H15B H 0.1917 -0.0670 0.1969 0.111 Uiso 0.635(6) 1 calc PR B 1
H15C H 0.1380 -0.0100 0.2224 0.111 Uiso 0.635(6) 1 calc PR B 1
C11' C 0.1944(4) 0.1509(7) 0.1987(5) 0.043(3) Uani 0.365(6) 1 d PD B 2
H11' H 0.2244 0.1618 0.2290 0.051 Uiso 0.365(6) 1 calc PR B 2
C12' C 0.1355(3) 0.1845(4) 0.2219(3) 0.0320(18) Uani 0.365(6) 1 d PD B 2
H12C H 0.1188 0.1394 0.2475 0.038 Uiso 0.365(6) 1 calc PR B 2
H12D H 0.1071 0.1920 0.1904 0.038 Uiso 0.365(6) 1 calc PR B 2
C14' C 0.1881(6) 0.0507(7) 0.1954(4) 0.045(3) Uani 0.365(6) 1 d PDU B 2
H14C H 0.2216 0.0239 0.2165 0.054 Uiso 0.365(6) 1 calc PR B 2
H14D H 0.1507 0.0338 0.2148 0.054 Uiso 0.365(6) 1 calc PR B 2
C15' C 0.1870(4) 0.0106(6) 0.1374(3) 0.058(3) Uani 0.365(6) 1 d PDU B 2
H15D H 0.1476 0.0194 0.1206 0.086 Uiso 0.365(6) 1 calc PR B 2
H15E H 0.1955 -0.0527 0.1400 0.086 Uiso 0.365(6) 1 calc PR B 2
H15F H 0.2174 0.0390 0.1140 0.086 Uiso 0.365(6) 1 calc PR B 2
C13 C 0.14067(13) 0.27286(17) 0.25399(12) 0.0491(7) Uani 1 1 d D . .
H13A H 0.0974 0.2691 0.2459 0.059 Uiso 1 1 calc R B 1
H13B H 0.1449 0.2949 0.2929 0.059 Uiso 1 1 calc R B 1
C16 C 0.44614(13) 0.62119(17) 0.35478(14) 0.0537(7) Uani 1 1 d . . .
H16A H 0.4721 0.6144 0.3876 0.081 Uiso 1 1 calc R . .
H16B H 0.4252 0.6778 0.3570 0.081 Uiso 1 1 calc R . .
H16C H 0.4704 0.6195 0.3205 0.081 Uiso 1 1 calc R . .
C17 C 0.42511(11) 0.46660(15) 0.35374(10) 0.0347(5) Uani 1 1 d . . .
C18 C 0.38207(9) 0.40321(15) 0.36630(9) 0.0287(5) Uani 1 1 d . . .
C19 C 0.39760(9) 0.31511(14) 0.36861(9) 0.0267(5) Uani 1 1 d . . .
C20 C 0.45593(10) 0.28701(15) 0.35712(9) 0.0325(5) Uani 1 1 d . . .
C21 C 0.49744(11) 0.35150(17) 0.34406(11) 0.0410(6) Uani 1 1 d . . .
H21 H 0.5373 0.3342 0.3360 0.049 Uiso 1 1 calc R . .
C22 C 0.48290(11) 0.44044(17) 0.34237(12) 0.0423(6) Uani 1 1 d . . .
H22 H 0.5125 0.4831 0.3334 0.051 Uiso 1 1 calc R . .
C23 C 0.47161(10) 0.19195(16) 0.35948(10) 0.0344(5) Uani 1 1 d . D .
C24 C 0.48536(11) 0.14678(17) 0.31370(12) 0.0443(6) Uani 1 1 d . . .
H24 H 0.4862 0.1782 0.2792 0.053 Uiso 1 1 calc R . .
C25 C 0.49974(13) 0.05044(18) 0.31179(15) 0.0621(9) Uani 1 1 d . D .
H25A H 0.5427 0.0432 0.3033 0.074 Uiso 1 1 calc R . .
H25B H 0.4768 0.0228 0.2809 0.074 Uiso 1 1 calc R . .
C26 C 0.48571(15) 0.0030(2) 0.3659(2) 0.0797(12) Uani 1 1 d D . .
H26 H 0.4412 -0.0021 0.3678 0.096 Uiso 1 1 calc R C 1
C27 C 0.50389(17) 0.0584(2) 0.41388(18) 0.0778(11) Uani 1 1 d . D .
H27A H 0.5475 0.0682 0.4119 0.093 Uiso 1 1 calc R . .
H27B H 0.4954 0.0261 0.4491 0.093 Uiso 1 1 calc R . .
C28 C 0.47264(13) 0.14804(19) 0.41623(12) 0.0507(7) Uani 1 1 d . . .
H28A H 0.4312 0.1399 0.4297 0.061 Uiso 1 1 calc R D .
H28B H 0.4937 0.1866 0.4433 0.061 Uiso 1 1 calc R . .
C29 C 0.5096(3) -0.0909(4) 0.3538(3) 0.0508(19) Uani 0.519(8) 1 d PDU D 1
H29A H 0.4964 -0.1101 0.3161 0.061 Uiso 0.519(8) 1 calc PR D 1
H29B H 0.5538 -0.0904 0.3543 0.061 Uiso 0.519(8) 1 calc PR D 1
C30 C 0.4868(3) -0.1537(4) 0.3972(3) 0.068(2) Uani 0.519(8) 1 d PDU D 1
H30A H 0.4946 -0.1298 0.4347 0.102 Uiso 0.519(8) 1 calc PR D 1
H30B H 0.5071 -0.2106 0.3931 0.102 Uiso 0.519(8) 1 calc PR D 1
H30C H 0.4437 -0.1620 0.3922 0.102 Uiso 0.519(8) 1 calc PR D 1
C29' C 0.5161(5) -0.0844(5) 0.3844(4) 0.076(3) Uani 0.481(8) 1 d PDU D 2
H29C H 0.5597 -0.0827 0.3773 0.092 Uiso 0.481(8) 1 calc PR D 2
H29D H 0.5091 -0.0963 0.4247 0.092 Uiso 0.481(8) 1 calc PR D 2
C30' C 0.4860(4) -0.1526(5) 0.3481(4) 0.078(3) Uani 0.481(8) 1 d PDU D 2
H30D H 0.4426 -0.1481 0.3527 0.118 Uiso 0.481(8) 1 calc PR D 2
H30E H 0.4993 -0.2116 0.3594 0.118 Uiso 0.481(8) 1 calc PR D 2
H30F H 0.4965 -0.1424 0.3087 0.118 Uiso 0.481(8) 1 calc PR D 2
C31 C 0.14983(13) 0.46718(16) 0.47442(12) 0.0478(7) Uani 1 1 d . . .
H31A H 0.1062 0.4629 0.4742 0.072 Uiso 1 1 calc R . .
H31B H 0.1620 0.5245 0.4591 0.072 Uiso 1 1 calc R . .
H31C H 0.1645 0.4615 0.5130 0.072 Uiso 1 1 calc R . .
C32 C 0.16377(10) 0.31319(15) 0.45754(10) 0.0336(5) Uani 1 1 d . . .
C33 C 0.19316(9) 0.24779(14) 0.42683(9) 0.0290(5) Uani 1 1 d . . .
C34 C 0.18709(9) 0.15964(14) 0.44132(10) 0.0297(5) Uani 1 1 d . . .
C35 C 0.15074(10) 0.13356(15) 0.48587(10) 0.0342(5) Uani 1 1 d . . .
C36 C 0.12095(12) 0.19963(16) 0.51455(11) 0.0437(6) Uani 1 1 d . . .
H36 H 0.0952 0.1835 0.5446 0.052 Uiso 1 1 calc R . .
C37 C 0.12697(12) 0.28808(17) 0.50147(11) 0.0445(6) Uani 1 1 d . . .
H37 H 0.1060 0.3314 0.5225 0.053 Uiso 1 1 calc R . .
C38 C 0.14471(10) 0.03873(16) 0.50259(10) 0.0353(5) Uani 1 1 d . . .
C39 C 0.19714(13) -0.01027(17) 0.51619(12) 0.0464(6) Uani 1 1 d . . .
H39A H 0.2207 0.0251 0.5432 0.056 Uiso 1 1 calc R . .
H39B H 0.2213 -0.0156 0.4816 0.056 Uiso 1 1 calc R . .
C40 C 0.18996(11) -0.10052(16) 0.54030(11) 0.0414(6) Uani 1 1 d . . .
H40A H 0.1875 -0.0958 0.5817 0.050 Uiso 1 1 calc R . .
H40B H 0.2258 -0.1358 0.5311 0.050 Uiso 1 1 calc R . .
C41 C 0.13534(12) -0.14863(16) 0.51909(10) 0.0399(6) Uani 1 1 d . . .
H41 H 0.1403 -0.1569 0.4777 0.048 Uiso 1 1 calc R . .
C42 C 0.08111(13) -0.09138(18) 0.52803(15) 0.0589(8) Uani 1 1 d . . .
H42A H 0.0464 -0.1198 0.5098 0.071 Uiso 1 1 calc R . .
H42B H 0.0727 -0.0881 0.5688 0.071 Uiso 1 1 calc R . .
C43 C 0.08729(12) 0.00105(17) 0.50543(11) 0.0455(6) Uani 1 1 d . . .
H43 H 0.0532 0.0332 0.4934 0.055 Uiso 1 1 calc R . .
C44 C 0.12716(14) -0.23989(17) 0.54515(11) 0.0487(7) Uani 1 1 d . . .
H44A H 0.1236 -0.2330 0.5863 0.058 Uiso 1 1 calc R . .
H44B H 0.0891 -0.2650 0.5313 0.058 Uiso 1 1 calc R . .
C45 C 0.17680(16) -0.30534(19) 0.53307(14) 0.0647(9) Uani 1 1 d . . .
H45A H 0.1801 -0.3143 0.4924 0.097 Uiso 1 1 calc R . .
H45B H 0.1677 -0.3617 0.5513 0.097 Uiso 1 1 calc R . .
H45C H 0.2146 -0.2823 0.5477 0.097 Uiso 1 1 calc R . .
O1 O 0.14559(8) 0.70543(11) 0.26080(7) 0.0443(5) Uani 1 1 d . . .
O2 O 0.17721(8) 0.59301(11) 0.34202(7) 0.0413(4) Uani 1 1 d . . .
H2 H 0.1618 0.6430 0.3464 0.062 Uiso 1 1 calc R . .
O3 O 0.18821(10) 0.42027(11) 0.32401(7) 0.0515(5) Uani 1 1 d . . .
H3 H 0.1868 0.4493 0.3540 0.077 Uiso 1 1 calc R . .
O4 O 0.40383(7) 0.55145(10) 0.35361(8) 0.0455(5) Uani 1 1 d . . .
O5 O 0.32388(7) 0.42444(10) 0.37744(7) 0.0362(4) Uani 1 1 d . . .
H5 H 0.3212 0.4788 0.3838 0.054 Uiso 1 1 calc R . .
O6 O 0.35531(6) 0.25306(9) 0.38299(6) 0.0301(4) Uani 1 1 d . . .
H6 H 0.3217 0.2773 0.3851 0.045 Uiso 1 1 calc R . .
O7 O 0.17436(8) 0.39827(10) 0.44075(7) 0.0404(4) Uani 1 1 d . . .
O8 O 0.23070(7) 0.26843(10) 0.38297(6) 0.0331(4) Uani 1 1 d . . .
H8 H 0.2458 0.2219 0.3700 0.050 Uiso 1 1 calc R . .
O9 O 0.21751(7) 0.09668(10) 0.41128(7) 0.0343(4) Uani 1 1 d . . .
H9 H 0.2009 0.0895 0.3800 0.051 Uiso 1 1 calc R . .

loop_
_atom_site_aniso_label
_atom_site_aniso_U_11
_atom_site_aniso_U_22
_atom_site_aniso_U_33
_atom_site_aniso_U_23
_atom_site_aniso_U_13
_atom_site_aniso_U_12
C1 0.121(3) 0.0341(15) 0.0444(16) 0.0087(13) 0.0048(17) 0.0228(17)
C2 0.0377(12) 0.0276(12) 0.0339(12) 0.0013(10) 0.0033(10) 0.0027(10)
C3 0.0313(11) 0.0313(12) 0.0300(12) -0.0024(10) -0.0022(9) 0.0038(10)
C4 0.0334(12) 0.0290(12) 0.0340(12) 0.0010(10) -0.0049(10) 0.0045(10)
C5 0.0293(11) 0.0304(12) 0.0324(12) -0.0026(10) 0.0011(9) -0.0016(9)
C6 0.0442(14) 0.0407(14) 0.0279(12) -0.0036(10) -0.0005(10) 0.0010(11)
C7 0.0514(15) 0.0357(14) 0.0290(12) 0.0043(10) -0.0021(11) 0.0049(11)
C8 0.0332(12) 0.0306(13) 0.0404(13) -0.0070(10) -0.0042(10) -0.0020(10)
C9 0.0597(18) 0.0380(15) 0.0574(17) -0.0115(13) 0.0144(14) -0.0024(13)
C10 0.069(2) 0.0484(19) 0.080(2) -0.0253(17) 0.0128(18) 0.0042(16)
C11 0.083(6) 0.031(3) 0.062(4) -0.010(2) -0.040(4) 0.030(3)
C12 0.095(5) 0.038(3) 0.077(4) 0.004(3) 0.000(4) 0.000(3)
C14 0.074(4) 0.031(3) 0.087(5) -0.017(4) 0.016(4) -0.002(3)
C15 0.052(3) 0.028(3) 0.142(5) 0.012(3) 0.019(3) 0.005(2)
C11' 0.050(6) 0.031(5) 0.048(6) 0.009(4) -0.010(5) 0.025(4)
C12' 0.026(3) 0.023(3) 0.047(4) 0.006(3) 0.000(3) 0.001(3)
C14' 0.053(5) 0.043(7) 0.038(5) -0.006(4) -0.008(4) 0.014(4)
C15' 0.051(4) 0.052(5) 0.069(5) -0.012(4) -0.004(4) 0.010(4)
C13 0.0598(17) 0.0340(14) 0.0534(16) -0.0047(12) 0.0026(13) -0.0024(12)
C16 0.0526(16) 0.0276(14) 0.081(2) 0.0083(13) -0.0043(15) -0.0070(12)
C17 0.0388(13) 0.0258(12) 0.0396(13) 0.0062(10) 0.0010(10) -0.0011(10)
C18 0.0269(11) 0.0295(12) 0.0296(11) -0.0014(9) -0.0005(9) 0.0017(9)
C19 0.0280(11) 0.0260(12) 0.0262(11) -0.0028(9) -0.0009(9) -0.0035(9)
C20 0.0325(12) 0.0301(12) 0.0348(12) -0.0018(10) 0.0038(10) 0.0022(10)
C21 0.0295(12) 0.0373(14) 0.0562(16) 0.0013(12) 0.0087(11) -0.0002(10)
C22 0.0351(13) 0.0346(14) 0.0570(16) 0.0077(12) 0.0072(12) -0.0059(11)
C23 0.0238(11) 0.0313(13) 0.0480(14) -0.0012(11) 0.0025(10) 0.0011(10)
C24 0.0375(13) 0.0393(15) 0.0561(16) -0.0072(12) 0.0059(12) 0.0036(11)
C25 0.0467(16) 0.0397(17) 0.100(3) -0.0214(17) 0.0128(16) 0.0029(13)
C26 0.0512(19) 0.0375(18) 0.150(4) 0.003(2) 0.003(2) 0.0040(14)
C27 0.077(2) 0.050(2) 0.106(3) 0.028(2) -0.005(2) 0.0118(17)
C28 0.0514(16) 0.0473(17) 0.0534(16) 0.0089(13) 0.0035(13) 0.0098(13)
C29 0.043(3) 0.033(4) 0.077(5) -0.011(3) 0.002(3) 0.003(3)
C30 0.071(4) 0.038(4) 0.095(5) 0.000(3) -0.004(4) 0.005(3)
C29' 0.103(6) 0.049(5) 0.077(6) -0.004(4) -0.019(5) 0.021(4)
C30' 0.067(4) 0.045(4) 0.122(7) -0.002(4) 0.005(4) -0.001(4)
C31 0.0566(16) 0.0268(14) 0.0600(17) -0.0068(12) 0.0010(13) 0.0071(12)
C32 0.0385(13) 0.0236(12) 0.0386(13) 0.0011(10) -0.0029(10) 0.0025(10)
C33 0.0273(11) 0.0271(12) 0.0324(11) 0.0016(9) -0.0031(9) -0.0012(9)
C34 0.0264(11) 0.0243(11) 0.0384(12) -0.0013(10) -0.0023(9) 0.0006(9)
C35 0.0338(12) 0.0290(13) 0.0398(13) 0.0047(10) 0.0020(10) 0.0003(10)
C36 0.0486(15) 0.0353(14) 0.0472(15) 0.0070(12) 0.0158(12) 0.0042(12)
C37 0.0552(16) 0.0339(14) 0.0445(14) -0.0025(11) 0.0133(12) 0.0094(12)
C38 0.0363(13) 0.0301(13) 0.0396(13) 0.0046(10) 0.0037(10) -0.0016(10)
C39 0.0592(17) 0.0338(14) 0.0460(15) 0.0087(12) -0.0089(13) -0.0047(12)
C40 0.0430(14) 0.0320(14) 0.0492(15) 0.0073(11) 0.0066(11) 0.0038(11)
C41 0.0612(16) 0.0296(13) 0.0288(12) 0.0008(10) -0.0006(11) -0.0040(12)
C42 0.0446(15) 0.0412(16) 0.091(2) 0.0206(15) -0.0107(15) -0.0102(13)
C43 0.0512(16) 0.0352(14) 0.0500(15) 0.0104(12) -0.0005(12) -0.0009(12)
C44 0.0743(19) 0.0308(14) 0.0412(14) 0.0045(11) -0.0024(13) -0.0079(13)
C45 0.100(3) 0.0298(15) 0.0639(19) 0.0012(14) -0.0013(18) 0.0023(16)
O1 0.0690(12) 0.0260(9) 0.0378(9) 0.0011(7) 0.0003(8) 0.0093(8)
O2 0.0565(11) 0.0306(10) 0.0369(9) -0.0074(7) -0.0146(8) 0.0122(8)
O3 0.0859(15) 0.0314(10) 0.0371(10) -0.0028(8) -0.0215(10) 0.0156(10)
O4 0.0416(10) 0.0227(9) 0.0722(12) 0.0085(8) 0.0019(9) -0.0009(7)
O5 0.0299(8) 0.0246(8) 0.0542(10) -0.0029(8) 0.0010(7) 0.0014(7)
O6 0.0288(8) 0.0229(8) 0.0387(9) -0.0040(7) 0.0052(7) -0.0032(6)
O7 0.0558(11) 0.0208(8) 0.0444(10) -0.0015(7) 0.0024(8) 0.0028(7)
O8 0.0346(8) 0.0232(8) 0.0414(9) 0.0015(7) 0.0082(7) 0.0025(7)
O9 0.0344(9) 0.0255(8) 0.0431(9) -0.0030(7) 0.0049(7) 0.0003(7)

loop_
_atom_type_symbol
_atom_type_description
_atom_type_scat_dispersion_real
_atom_type_scat_dispersion_imag
_atom_type_scat_source
C C 0.0033 0.0016 'International Tables Vol C Tables 4.2.6.8 and 6.1.1.4'
H H 0.0000 0.0000 'International Tables Vol C Tables 4.2.6.8 and 6.1.1.4'
O O 0.0106 0.0060 'International Tables Vol C Tables 4.2.6.8 and 6.1.1.4'

loop_
_geom_angle_atom_site_label_1
_geom_angle_atom_site_label_2
_geom_angle_atom_site_label_3
_geom_angle
O1 C1 H1A 109.5
O1 C1 H1B 109.5
H1A C1 H1B 109.5
O1 C1 H1C 109.5
H1A C1 H1C 109.5
H1B C1 H1C 109.5
O1 C2 C7 126.8(2)
O1 C2 C3 114.2(2)
C7 C2 C3 118.9(2)
O2 C3 C4 117.3(2)
O2 C3 C2 122.0(2)
C4 C3 C2 120.7(2)
O3 C4 C3 118.3(2)
O3 C4 C5 120.1(2)
C3 C4 C5 121.6(2)
C6 C5 C4 115.9(2)
C6 C5 C8 121.3(2)
C4 C5 C8 122.7(2)
C7 C6 C5 123.1(2)
C7 C6 H6A 118.4
C5 C6 H6A 118.4
C2 C7 C6 119.7(2)
C2 C7 H7 120.2
C6 C7 H7 120.2
C9 C8 C13 120.1(2)
C9 C8 C5 119.9(2)
C13 C8 C5 119.9(2)
C8 C9 C10 123.4(3)
C8 C9 H9A 118.3
C10 C9 H9A 118.3
C11' C10 C9 117.2(5)
C11' C10 C11 19.8(4)
C9 C10 C11 113.5(3)
C11' C10 H10A 89.8
C9 C10 H10A 108.9
C11 C10 H10A 108.9
C11' C10 H10B 121.6
C9 C10 H10B 108.9
C11 C10 H10B 108.9
H10A C10 H10B 107.7
C10 C11 C12 115.7(5)
C10 C11 C14 104.7(5)
C12 C11 C14 123.9(6)
C10 C11 H11 103.3
C12 C11 H11 103.3
C14 C11 H11 103.3
C13 C12 C11 108.6(5)
C13 C12 H12A 110.0
C11 C12 H12A 110.0
C13 C12 H12B 110.0
C11 C12 H12B 110.0
H12A C12 H12B 108.3
C15 C14 C11 114.0(6)
C15 C14 H14A 108.8
C11 C14 H14A 108.8
C15 C14 H14B 108.8
C11 C14 H14B 108.8
H14A C14 H14B 107.7
C10 C11' C12' 101.2(6)
C10 C11' C14' 131.3(9)
C12' C11' C14' 105.8(8)
C10 C11' H11' 105.4
C12' C11' H11' 105.4
C14' C11' H11' 105.4
C11' C12' C13 113.9(7)
C11' C12' H12C 108.8
C13 C12' H12C 108.8
C11' C12' H12D 108.8
C13 C12' H12D 108.8
H12C C12' H12D 107.7
C15' C14' C11' 116.7(10)
C15' C14' H14C 108.1
C11' C14' H14C 108.1
C15' C14' H14D 108.1
C11' C14' H14D 108.1
H14C C14' H14D 107.3
C14' C15' H15D 109.5
C14' C15' H15E 109.5
H15D C15' H15E 109.5
C14' C15' H15F 109.5
H15D C15' H15F 109.5
H15E C15' H15F 109.5
C8 C13 C12 117.3(3)
C8 C13 C12' 108.4(3)
C12 C13 C12' 37.7(3)
C8 C13 H13A 108.0
C12 C13 H13A 108.0
C12' C13 H13A 77.3
C8 C13 H13B 108.0
C12 C13 H13B 108.0
C12' C13 H13B 139.6
H13A C13 H13B 107.2
O4 C16 H16A 109.5
O4 C16 H16B 109.5
H16A C16 H16B 109.5
O4 C16 H16C 109.5
H16A C16 H16C 109.5
H16B C16 H16C 109.5
O4 C17 C22 126.5(2)
O4 C17 C18 114.0(2)
C22 C17 C18 119.5(2)
O5 C18 C19 117.36(19)
O5 C18 C17 122.6(2)
C19 C18 C17 120.1(2)
O6 C19 C18 119.78(19)
O6 C19 C20 118.81(19)
C18 C19 C20 121.4(2)
C21 C20 C19 117.1(2)
C21 C20 C23 122.3(2)
C19 C20 C23 120.6(2)
C20 C21 C22 122.3(2)
C20 C21 H21 118.8
C22 C21 H21 118.8
C17 C22 C21 119.6(2)
C17 C22 H22 120.2
C21 C22 H22 120.2
C24 C23 C20 121.7(2)
C24 C23 C28 120.5(2)
C20 C23 C28 117.8(2)
C23 C24 C25 125.4(3)
C23 C24 H24 117.3
C25 C24 H24 117.3
C24 C25 C26 113.2(3)
C24 C25 H25A 108.9
C26 C25 H25A 108.9
C24 C25 H25B 108.9
C26 C25 H25B 108.9
H25A C25 H25B 107.7
C27 C26 C25 109.4(3)
C27 C26 C29 124.9(4)
C25 C26 C29 102.0(4)
C27 C26 C29' 98.3(4)
C25 C26 C29' 123.9(5)
C29 C26 C29' 28.0(3)
C27 C26 H26 106.4
C25 C26 H26 106.4
C29 C26 H26 106.4
C29' C26 H26 111.0
C26 C27 C28 114.1(3)
C26 C27 H27A 108.7
C28 C27 H27A 108.7
C26 C27 H27B 108.7
C28 C27 H27B 108.7
H27A C27 H27B 107.6
C23 C28 C27 111.5(2)
C23 C28 H28A 109.3
C27 C28 H28A 109.3
C23 C28 H28B 109.3
C27 C28 H28B 109.3
H28A C28 H28B 108.0
C30 C29 C26 109.8(5)
C30 C29 H29A 109.7
C26 C29 H29A 109.7
C30 C29 H29B 109.7
C26 C29 H29B 109.7
H29A C29 H29B 108.2
C30' C29' C26 103.0(6)
C30' C29' H29C 111.2
C26 C29' H29C 111.2
C30' C29' H29D 111.2
C26 C29' H29D 111.2
H29C C29' H29D 109.1
C29' C30' H30D 109.5
C29' C30' H30E 109.5
H30D C30' H30E 109.5
C29' C30' H30F 109.5
H30D C30' H30F 109.5
H30E C30' H30F 109.5
O7 C31 H31A 109.5
O7 C31 H31B 109.5
H31A C31 H31B 109.5
O7 C31 H31C 109.5
H31A C31 H31C 109.5
H31B C31 H31C 109.5
O7 C32 C37 125.6(2)
O7 C32 C33 115.7(2)
C37 C32 C33 118.8(2)
O8 C33 C34 117.89(19)
O8 C33 C32 121.6(2)
C34 C33 C32 120.5(2)
O9 C34 C33 119.4(2)
O9 C34 C35 119.3(2)
C33 C34 C35 121.3(2)
C36 C35 C34 116.9(2)
C36 C35 C38 121.3(2)
C34 C35 C38 121.8(2)
C37 C36 C35 122.9(2)
C37 C36 H36 118.5
C35 C36 H36 118.5
C36 C37 C32 119.6(2)
C36 C37 H37 120.2
C32 C37 H37 120.2
C43 C38 C39 122.0(2)
C43 C38 C35 119.0(2)
C39 C38 C35 119.1(2)
C38 C39 C40 118.4(2)
C38 C39 H39A 107.7
C40 C39 H39A 107.7
C38 C39 H39B 107.7
C40 C39 H39B 107.7
H39A C39 H39B 107.1
C39 C40 C41 113.6(2)
C39 C40 H40A 108.8
C41 C40 H40A 108.8
C39 C40 H40B 108.8
C41 C40 H40B 108.8
H40A C40 H40B 107.7
C42 C41 C40 109.1(2)
C42 C41 C44 111.5(2)
C40 C41 C44 113.5(2)
C42 C41 H41 107.5
C40 C41 H41 107.5
C44 C41 H41 107.5
C43 C42 C41 114.2(2)
C43 C42 H42A 108.7
C41 C42 H42A 108.7
C43 C42 H42B 108.7
C41 C42 H42B 108.7
H42A C42 H42B 107.6
C38 C43 C42 118.5(2)
C38 C43 H43 120.7
C42 C43 H43 120.7
C45 C44 C41 115.3(2)
C45 C44 H44A 108.5
C41 C44 H44A 108.5
C45 C44 H44B 108.5
C41 C44 H44B 108.5
H44A C44 H44B 107.5
C44 C45 H45A 109.5
C44 C45 H45B 109.5
H45A C45 H45B 109.5
C44 C45 H45C 109.5
H45A C45 H45C 109.5
H45B C45 H45C 109.5
C2 O1 C1 117.9(2)
C3 O2 H2 109.5
C4 O3 H3 109.5
C17 O4 C16 117.78(19)
C18 O5 H5 109.5
C19 O6 H6 109.5
C32 O7 C31 117.26(19)
C33 O8 H8 109.5
C34 O9 H9 109.5

loop_
_geom_bond_atom_site_label_1
_geom_bond_atom_site_label_2
_geom_bond_distance
C1 O1 1.427(3)
C1 H1A 0.9800
C1 H1B 0.9800
C1 H1C 0.9800
C2 O1 1.368(3)
C2 C7 1.378(3)
C2 C3 1.385(3)
C3 O2 1.371(3)
C3 C4 1.384(3)
C4 O3 1.374(3)
C4 C5 1.402(3)
C5 C6 1.387(3)
C5 C8 1.486(3)
C6 C7 1.384(3)
C6 H6A 0.9500
C7 H7 0.9500
C8 C9 1.351(4)
C8 C13 1.479(4)
C9 C10 1.503(4)
C9 H9A 0.9500
C10 C11' 1.498(8)
C10 C11 1.509(7)
C10 H10A 0.9900
C10 H10B 0.9900
C11 C12 1.514(7)
C11 C14 1.533(7)
C11 H11 1.0000
C12 C13 1.503(5)
C12 H12A 0.9900
C12 H12B 0.9900
C14 C15 1.516(7)
C14 H14A 0.9900
C14 H14B 0.9900
C15 H15A 0.9800
C15 H15B 0.9800
C15 H15C 0.9800
C11' C12' 1.517(8)
C11' C14' 1.527(9)
C11' H11' 1.0000
C12' C13 1.547(6)
C12' H12C 0.9900
C12' H12D 0.9900
C14' C15' 1.509(8)
C14' H14C 0.9900
C14' H14D 0.9900
C15' H15D 0.9800
C15' H15E 0.9800
C15' H15F 0.9800
C13 H13A 0.9900
C13 H13B 0.9900
C16 O4 1.420(3)
C16 H16A 0.9800
C16 H16B 0.9800
C16 H16C 0.9800
C17 O4 1.372(3)
C17 C22 1.381(3)
C17 C18 1.394(3)
C18 O5 1.368(3)
C18 C19 1.381(3)
C19 O6 1.378(3)
C19 C20 1.401(3)
C20 C21 1.385(3)
C20 C23 1.484(3)
C21 C22 1.387(4)
C21 H21 0.9500
C22 H22 0.9500
C23 C24 1.324(3)
C23 C28 1.507(4)
C24 C25 1.496(4)
C24 H24 0.9500
C25 C26 1.509(5)
C25 H25A 0.9900
C25 H25B 0.9900
C26 C27 1.477(6)
C26 C29 1.546(6)
C26 C29' 1.553(7)
C26 H26 1.0000
C27 C28 1.529(4)
C27 H27A 0.9900
C27 H27B 0.9900
C28 H28A 0.9900
C28 H28B 0.9900
C29 C30 1.496(8)
C29 H29A 0.9900
C29 H29B 0.9900
C30 H30A 0.9800
C30 H30B 0.9800
C30 H30C 0.9800
C29' C30' 1.507(9)
C29' H29C 0.9900
C29' H29D 0.9900
C30' H30D 0.9800
C30' H30E 0.9800
C30' H30F 0.9800
C31 O7 1.427(3)
C31 H31A 0.9800
C31 H31B 0.9800
C31 H31C 0.9800
C32 O7 1.371(3)
C32 C37 1.386(4)
C32 C33 1.397(3)
C33 O8 1.377(3)
C33 C34 1.387(3)
C34 O9 1.374(3)
C34 C35 1.395(3)
C35 C36 1.384(3)
C35 C38 1.498(3)
C36 C37 1.383(4)
C36 H36 0.9500
C37 H37 0.9500
C38 C43 1.409(3)
C38 C39 1.427(3)
C39 C40 1.492(3)
C39 H39A 0.9900
C39 H39B 0.9900
C40 C41 1.511(4)
C40 H40A 0.9900
C40 H40B 0.9900
C41 C42 1.508(4)
C41 C44 1.527(3)
C41 H41 1.0000
C42 C43 1.507(4)
C42 H42A 0.9900
C42 H42B 0.9900
C43 H43 0.9500
C44 C45 1.518(4)
C44 H44A 0.9900
C44 H44B 0.9900
C45 H45A 0.9800
C45 H45B 0.9800
C45 H45C 0.9800
O2 H2 0.8400
O3 H3 0.8400
O5 H5 0.8400
O6 H6 0.8400
O8 H8 0.8400
O9 H9 0.8400

loop_
_geom_torsion_atom_site_label_1
_geom_torsion_atom_site_label_2
_geom_torsion_atom_site_label_3
_geom_torsion_atom_site_label_4
_geom_torsion
O1 C2 C3 O2 0.8(3)
C7 C2 C3 O2 -179.4(2)
O1 C2 C3 C4 -178.0(2)
C7 C2 C3 C4 1.8(3)
O2 C3 C4 O3 -0.6(3)
C2 C3 C4 O3 178.3(2)
O2 C3 C4 C5 -178.9(2)
C2 C3 C4 C5 0.0(3)
O3 C4 C5 C6 -179.7(2)
C3 C4 C5 C6 -1.4(3)
O3 C4 C5 C8 -1.3(3)
C3 C4 C5 C8 177.0(2)
C4 C5 C6 C7 1.3(3)
C8 C5 C6 C7 -177.2(2)
O1 C2 C7 C6 177.8(2)
C3 C2 C7 C6 -1.9(4)
C5 C6 C7 C2 0.4(4)
C6 C5 C8 C9 46.1(3)
C4 C5 C8 C9 -132.4(3)
C6 C5 C8 C13 -132.1(3)
C4 C5 C8 C13 49.5(3)
C13 C8 C9 C10 -1.8(4)
C5 C8 C9 C10 -179.9(3)
C8 C9 C10 C11' -12.6(7)
C8 C9 C10 C11 8.9(5)
C11' C10 C11 C12 69.8(18)
C9 C10 C11 C12 -35.5(7)
C11' C10 C11 C14 -70(2)
C9 C10 C11 C14 -175.6(5)
C10 C11 C12 C13 52.5(8)
C14 C11 C12 C13 -176.0(6)
C10 C11 C14 C15 162.0(6)
C12 C11 C14 C15 26.2(11)
C9 C10 C11' C12' 43.6(9)
C11 C10 C11' C12' -40.4(14)
C9 C10 C11' C14' 166.6(9)
C11 C10 C11' C14' 83(2)
C10 C11' C12' C13 -67.9(9)
C14' C11' C12' C13 153.0(7)
C10 C11' C14' C15' -8.4(16)
C12' C11' C14' C15' 112.8(10)
C9 C8 C13 C12 21.2(5)
C5 C8 C13 C12 -160.7(4)
C9 C8 C13 C12' -18.8(4)
C5 C8 C13 C12' 159.3(3)
C11 C12 C13 C8 -44.9(7)
C11 C12 C13 C12' 40.1(5)
C11' C12' C13 C8 57.4(7)
C11' C12' C13 C12 -53.8(6)
O4 C17 C18 O5 0.0(3)
C22 C17 C18 O5 -179.4(2)
O4 C17 C18 C19 -179.1(2)
C22 C17 C18 C19 1.5(4)
O5 C18 C19 O6 -1.5(3)
C17 C18 C19 O6 177.73(19)
O5 C18 C19 C20 179.1(2)
C17 C18 C19 C20 -1.7(3)
O6 C19 C20 C21 -178.6(2)
C18 C19 C20 C21 0.8(3)
O6 C19 C20 C23 1.0(3)
C18 C19 C20 C23 -179.6(2)
C19 C20 C21 C22 0.2(4)
C23 C20 C21 C22 -179.4(2)
O4 C17 C22 C21 -179.8(2)
C18 C17 C22 C21 -0.5(4)
C20 C21 C22 C17 -0.3(4)
C21 C20 C23 C24 -69.0(3)
C19 C20 C23 C24 111.4(3)
C21 C20 C23 C28 109.8(3)
C19 C20 C23 C28 -69.7(3)
C20 C23 C24 C25 -177.9(2)
C28 C23 C24 C25 3.3(4)
C23 C24 C25 C26 11.3(4)
C24 C25 C26 C27 -41.3(4)
C24 C25 C26 C29 -175.3(4)
C24 C25 C26 C29' -156.2(5)
C25 C26 C27 C28 59.9(4)
C29 C26 C27 C28 -179.2(4)
C29' C26 C27 C28 -169.7(5)
C24 C23 C28 C27 12.9(4)
C20 C23 C28 C27 -166.0(2)
C26 C27 C28 C23 -45.4(4)
C27 C26 C29 C30 69.3(7)
C25 C26 C29 C30 -166.5(6)
C29' C26 C29 C30 48.9(10)
C27 C26 C29' C30' 163.8(7)
C25 C26 C29' C30' -76.0(9)
C29 C26 C29' C30' -33.0(7)
O7 C32 C33 O8 0.6(3)
C37 C32 C33 O8 -179.5(2)
O7 C32 C33 C34 178.00(19)
C37 C32 C33 C34 -2.1(3)
O8 C33 C34 O9 -1.1(3)
C32 C33 C34 O9 -178.5(2)
O8 C33 C34 C35 178.9(2)
C32 C33 C34 C35 1.4(3)
O9 C34 C35 C36 -179.8(2)
C33 C34 C35 C36 0.3(3)
O9 C34 C35 C38 1.1(3)
C33 C34 C35 C38 -178.8(2)
C34 C35 C36 C37 -1.3(4)
C38 C35 C36 C37 177.8(2)
C35 C36 C37 C32 0.6(4)
O7 C32 C37 C36 -179.0(2)
C33 C32 C37 C36 1.1(4)
C36 C35 C38 C43 55.6(3)
C34 C35 C38 C43 -125.2(3)
C36 C35 C38 C39 -123.2(3)
C34 C35 C38 C39 55.9(3)
C43 C38 C39 C40 -7.1(4)
C35 C38 C39 C40 171.7(2)
C38 C39 C40 C41 32.2(3)
C39 C40 C41 C42 -53.3(3)
C39 C40 C41 C44 -178.3(2)
C40 C41 C42 C43 51.4(3)
C44 C41 C42 C43 177.5(2)
C39 C38 C43 C42 5.1(4)
C35 C38 C43 C42 -173.7(2)
C41 C42 C43 C38 -28.4(4)
C42 C41 C44 C45 173.9(3)
C40 C41 C44 C45 -62.4(3)
C7 C2 O1 C1 5.1(4)
C3 C2 O1 C1 -175.1(2)
C22 C17 O4 C16 -15.6(4)
C18 C17 O4 C16 165.1(2)
C37 C32 O7 C31 6.1(4)
C33 C32 O7 C31 -174.0(2)
